data_7029231
loop_
_publ_author_name
'Ritch, Jamie S.'
'Julienne, Delphine'
'Rybchinski, Shayne R.'
'Brockman, Kathryne S.'
'Johnson, Kevin R. D.'
'Hayes, Paul G.'

_publ_section_title
;
 Secondary diphosphine and diphosphido ligands: synthesis,
 characterisation and group 1 coordination compounds.
;
_journal_issue 1
_journal_name_full 'Dalton transactions (Cambridge, England : 2003)'
_journal_page_first 267
_journal_page_last 276
_journal_paper_doi 10.1039/c3dt51844b
_journal_volume 43
_journal_year 2014
_chemical_formula_moiety 'C84 H136 K2 O16 P2, 2(C4 H8 O)'
_chemical_formula_sum 'C92 H152 K2 O18 P2'
_chemical_formula_weight 1686.3456
_chemical_name_systematic
;
 ?
;
_space_group_IT_number 2
_symmetry_cell_setting triclinic
_symmetry_space_group_name_Hall '-P 1'
_symmetry_space_group_name_H-M 'P -1'
_atom_sites_solution_hydrogens geom
_atom_sites_solution_primary direct
_atom_sites_solution_secondary difmap
_audit_creation_method SHELXL-97
_cell_angle_alpha 87.891(2)
_cell_angle_beta 87.743(2)
_cell_angle_gamma 68.936(2)
_cell_formula_units_Z 2
_cell_length_a 13.3096(19)
_cell_length_b 17.990(3)
_cell_length_c 21.542(3)
_cell_measurement_reflns_used 7013
_cell_measurement_temperature 173(2)
_cell_measurement_theta_max 19.68
_cell_measurement_theta_min 2.22
_cell_volume 4808.2(13)
_computing_cell_refinement 'Bruker SAINT'
_computing_data_collection 'Bruker APEX2'
_computing_data_reduction 'Bruker SAINT'
_computing_molecular_graphics 'Bruker SHELXTL'
_computing_publication_material 'Bruker SHELXTL'
_computing_structure_refinement 'SHELXL-97 (Sheldrick, 2008)'
_computing_structure_solution 'SHELXS-97 (Sheldrick, 2008)'
_diffrn_ambient_temperature 173(2)
_diffrn_measured_fraction_theta_full 0.998
_diffrn_measured_fraction_theta_max 0.998
_diffrn_measurement_device_type 'Bruker APEX-II CCD'
_diffrn_measurement_method '\f and \w scans'
_diffrn_radiation_monochromator graphite
_diffrn_radiation_source 'fine-focus sealed tube'
_diffrn_radiation_type MoK\a
_diffrn_radiation_wavelength 0.71073
_diffrn_reflns_av_R_equivalents 0.0556
_diffrn_reflns_av_sigmaI/netI 0.0695
_diffrn_reflns_limit_h_max 15
_diffrn_reflns_limit_h_min -15
_diffrn_reflns_limit_k_max 21
_diffrn_reflns_limit_k_min -21
_diffrn_reflns_limit_l_max 25
_diffrn_reflns_limit_l_min -25
_diffrn_reflns_number 58552
_diffrn_reflns_theta_full 25.03
_diffrn_reflns_theta_max 25.03
_diffrn_reflns_theta_min 1.64
_exptl_absorpt_coefficient_mu 0.194
_exptl_absorpt_correction_T_max 0.9907
_exptl_absorpt_correction_T_min 0.8866
_exptl_absorpt_correction_type multi-scan
_exptl_absorpt_process_details 'SADABS (Bruker, 2008)'
_exptl_crystal_colour orange
_exptl_crystal_density_diffrn 1.165
_exptl_crystal_density_method 'not measured'
_exptl_crystal_description plate
_exptl_crystal_F_000 1832
_exptl_crystal_size_max 0.66
_exptl_crystal_size_mid 0.39
_exptl_crystal_size_min 0.05
_platon_squeeze_details
;
The structure contained two severely disordered THF solvent molecules 
in the asymmetric unit, for which no suitable model could be found. The
electron density associated with the disordered regions was removed from
the reflection file using the SQUEEZE subroutine of PLATON, leaving a
void of ca. 645 A^3.

Accordingly, two THF molecules are included in _chemical_formula_moiety
(and _sum), and calculations of Mr, density, mu, and F(OOO) to more
accurately reflect the unit cell properties.
;
_refine_diff_density_max 0.892
_refine_diff_density_min -0.627
_refine_diff_density_rms 0.052
_refine_ls_extinction_method none
_refine_ls_goodness_of_fit_ref 1.028
_refine_ls_hydrogen_treatment constr
_refine_ls_matrix_type full
_refine_ls_number_parameters 1028
_refine_ls_number_reflns 16947
_refine_ls_number_restraints 42
_refine_ls_restrained_S_all 1.029
_refine_ls_R_factor_all 0.1122
_refine_ls_R_factor_gt 0.0642
_refine_ls_shift/su_max 0.001
_refine_ls_shift/su_mean 0.000
_refine_ls_structure_factor_coef Fsqd
_refine_ls_weighting_details 'calc w=1/[\s^2^(Fo^2^)+(0.0957P)^2^+0.0000P] where P=(Fo^2^+2Fc^2^)/3'
_refine_ls_weighting_scheme calc
_refine_ls_wR_factor_gt 0.1624
_refine_ls_wR_factor_ref 0.1805
_reflns_number_gt 10086
_reflns_number_total 16947
_reflns_threshold_expression >2sigma(I)
_cod_data_source_file c3dt51844b.txt
_cod_data_source_block complex7
_cod_depositor_comments
;
The following automatic conversions were performed:

'_symmetry_cell_setting' value 'Triclinic' changed to 'triclinic'
according to
/usr/data/users/saulius/automatic-downloads/current/RSC/lib/dictionaries/cif_core.dic
dictionary named 'cif_core.dic' version 2.4.2 from 2011-04-26.

Automatic conversion script
Id: cif_fix_values 2281 2013-09-26 08:29:07Z andrius 
;
_cod_original_cell_volume 4808.3(12)
_cod_original_sg_symbol_H-M P-1
_cod_database_code 7029231

loop_
_symmetry_equiv_pos_as_xyz
'x, y, z'
'-x, -y, -z'

loop_
_atom_site_label
_atom_site_type_symbol
_atom_site_fract_x
_atom_site_fract_y
_atom_site_fract_z
_atom_site_U_iso_or_equiv
_atom_site_adp_type
_atom_site_occupancy
_atom_site_symmetry_multiplicity
_atom_site_calc_flag
_atom_site_refinement_flags
_atom_site_disorder_assembly
_atom_site_disorder_group
K1 K 0.23231(6) 0.56903(5) 0.62591(3) 0.0470(2) Uani 1 1 d . . .
K2 K 1.0000 0.5000 0.0000 0.0348(2) Uani 1 2 d S . .
K3 K 1.0000 0.0000 0.0000 0.0542(3) Uani 1 2 d S . .
O1 O 0.1542(2) 0.50332(17) 0.53268(12) 0.0633(7) Uani 1 1 d . B .
O2 O 0.33784(19) 0.54550(15) 0.51000(10) 0.0572(7) Uani 1 1 d . B .
O3 O 0.3836(2) 0.64248(15) 0.60160(12) 0.0586(7) Uani 1 1 d . B .
O4 O 0.32174(19) 0.61967(15) 0.72537(12) 0.0556(7) Uani 1 1 d . B .
O5 O 0.16039(18) 0.56092(14) 0.75193(10) 0.0495(6) Uani 1 1 d . B .
O6 O 0.10815(18) 0.47506(15) 0.65909(12) 0.0558(7) Uani 1 1 d . B .
O7 O 0.4152(2) 0.43986(17) 0.65692(13) 0.0740(8) Uani 1 1 d . B .
O9 O 1.02667(19) 0.34731(13) -0.04331(10) 0.0489(6) Uani 1 1 d . . .
O10 O 1.12924(19) 0.36292(13) 0.06397(10) 0.0503(6) Uani 1 1 d . . .
O11 O 1.05834(17) 0.51410(13) 0.11858(9) 0.0410(5) Uani 1 1 d . . .
O12 O 0.8065(2) 0.50059(18) 0.04726(14) 0.0723(8) Uani 1 1 d . . .
O13 O 0.8591(2) -0.07331(15) 0.04669(12) 0.0637(7) Uani 1 1 d . . .
O14 O 1.0081(2) -0.04924(14) 0.12396(11) 0.0578(7) Uani 1 1 d . . .
O15 O 1.1798(2) -0.00929(14) 0.06950(12) 0.0618(7) Uani 1 1 d . . .
P1 P 0.13270(7) 0.65448(5) 0.31129(4) 0.0359(2) Uani 1 1 d . . .
P2 P 0.25720(7) 0.34753(5) 0.33164(4) 0.0341(2) Uani 1 1 d . . .
C1 C 0.2106(2) 0.64143(17) 0.23980(13) 0.0299(7) Uani 1 1 d . A .
C2 C 0.2013(3) 0.70494(18) 0.19650(13) 0.0347(7) Uani 1 1 d . . .
H2 H 0.1508 0.7565 0.2051 0.042 Uiso 1 1 calc R A .
C3 C 0.2627(3) 0.69437(19) 0.14279(14) 0.0413(8) Uani 1 1 d . A .
H3 H 0.2528 0.7382 0.1147 0.050 Uiso 1 1 calc R . .
C4 C 0.3387(3) 0.62092(19) 0.12887(14) 0.0385(8) Uani 1 1 d . . .
H4 H 0.3827 0.6146 0.0922 0.046 Uiso 1 1 calc R A .
C5 C 0.3503(2) 0.55593(17) 0.16927(13) 0.0321(7) Uani 1 1 d . A .
C6 C 0.4370(3) 0.47815(18) 0.15565(15) 0.0411(8) Uani 1 1 d . . .
H6A H 0.5052 0.4785 0.1722 0.049 Uiso 1 1 calc R A .
H6B H 0.4469 0.4732 0.1100 0.049 Uiso 1 1 calc R . .
C7 C 0.4168(2) 0.40586(18) 0.18204(14) 0.0330(7) Uani 1 1 d . A .
C8 C 0.4674(3) 0.33362(19) 0.15232(15) 0.0421(8) Uani 1 1 d . . .
H8 H 0.5085 0.3312 0.1149 0.050 Uiso 1 1 calc R A .
C9 C 0.4563(3) 0.26574(19) 0.17857(16) 0.0471(9) Uani 1 1 d . A .
H9 H 0.4909 0.2160 0.1592 0.057 Uiso 1 1 calc R . .
C10 C 0.3959(3) 0.26894(18) 0.23230(15) 0.0402(8) Uani 1 1 d . . .
H10 H 0.3918 0.2208 0.2498 0.048 Uiso 1 1 calc R A .
C11 C 0.3396(2) 0.34139(17) 0.26262(13) 0.0299(7) Uani 1 1 d . A .
C12 C 0.3530(2) 0.41202(17) 0.23529(13) 0.0287(7) Uani 1 1 d . . .
C13 C 0.2945(2) 0.49182(16) 0.26376(13) 0.0287(7) Uani 1 1 d . A .
H13A H 0.3313 0.4944 0.3022 0.034 Uiso 1 1 calc R . .
H13B H 0.2207 0.4947 0.2761 0.034 Uiso 1 1 calc R . .
C14 C 0.2857(2) 0.56457(17) 0.22344(13) 0.0281(7) Uani 1 1 d . . .
C30 C 0.2792(2) 0.24002(18) 0.34961(14) 0.0343(7) Uani 1 1 d . . .
C31 C 0.3452(3) 0.19862(18) 0.39867(15) 0.0402(8) Uani 1 1 d . . .
C32 C 0.3525(3) 0.1217(2) 0.41640(16) 0.0497(9) Uani 1 1 d . . .
H32 H 0.3972 0.0958 0.4499 0.060 Uiso 1 1 calc R . .
C33 C 0.2972(3) 0.0815(2) 0.38716(16) 0.0486(9) Uani 1 1 d . . .
C34 C 0.2322(3) 0.12166(19) 0.33846(16) 0.0464(9) Uani 1 1 d . . .
H34 H 0.1926 0.0959 0.3177 0.056 Uiso 1 1 calc R . .
C35 C 0.2234(3) 0.19832(19) 0.31925(15) 0.0397(8) Uani 1 1 d . . .
C36 C 0.4126(3) 0.2342(2) 0.43428(16) 0.0479(9) Uani 1 1 d . . .
H36 H 0.3987 0.2892 0.4170 0.057 Uiso 1 1 calc R . .
C37 C 0.3805(4) 0.2413(3) 0.50268(18) 0.0735(13) Uani 1 1 d . . .
H37A H 0.3038 0.2738 0.5074 0.110 Uiso 1 1 calc R . .
H37B H 0.4232 0.2667 0.5238 0.110 Uiso 1 1 calc R . .
H37C H 0.3937 0.1881 0.5211 0.110 Uiso 1 1 calc R . .
C38 C 0.5322(3) 0.1862(2) 0.4238(2) 0.0721(13) Uani 1 1 d . . .
H38A H 0.5749 0.2142 0.4414 0.108 Uiso 1 1 calc R . .
H38B H 0.5485 0.1798 0.3791 0.108 Uiso 1 1 calc R . .
H38C H 0.5498 0.1336 0.4442 0.108 Uiso 1 1 calc R . .
C39 C 0.3061(4) -0.0022(2) 0.40756(19) 0.0626(11) Uani 1 1 d . . .
H39 H 0.2602 -0.0197 0.3802 0.075 Uiso 1 1 calc R . .
C40 C 0.2671(5) -0.0049(3) 0.4731(2) 0.1055(18) Uani 1 1 d . . .
H40A H 0.3097 0.0138 0.5005 0.158 Uiso 1 1 calc R . .
H40B H 0.2750 -0.0598 0.4849 0.158 Uiso 1 1 calc R . .
H40C H 0.1911 0.0295 0.4769 0.158 Uiso 1 1 calc R . .
C41 C 0.4219(4) -0.0610(2) 0.4012(3) 0.0940(16) Uani 1 1 d . . .
H41A H 0.4685 -0.0443 0.4271 0.141 Uiso 1 1 calc R . .
H41B H 0.4466 -0.0623 0.3577 0.141 Uiso 1 1 calc R . .
H41C H 0.4248 -0.1143 0.4149 0.141 Uiso 1 1 calc R . .
C42 C 0.1486(3) 0.2370(2) 0.26598(16) 0.0507(10) Uani 1 1 d . . .
H42 H 0.1636 0.2855 0.2512 0.061 Uiso 1 1 calc R . .
C43 C 0.0330(4) 0.2632(3) 0.2884(3) 0.1006(18) Uani 1 1 d . . .
H43A H 0.0167 0.2167 0.3036 0.151 Uiso 1 1 calc R . .
H43B H -0.0141 0.2893 0.2541 0.151 Uiso 1 1 calc R . .
H43C H 0.0211 0.3007 0.3222 0.151 Uiso 1 1 calc R . .
C44 C 0.1670(5) 0.1819(3) 0.21127(19) 0.0955(18) Uani 1 1 d . . .
H44A H 0.2415 0.1674 0.1956 0.143 Uiso 1 1 calc R . .
H44B H 0.1176 0.2093 0.1782 0.143 Uiso 1 1 calc R . .
H44C H 0.1536 0.1336 0.2249 0.143 Uiso 1 1 calc R . .
C45 C 0.2249(3) 0.4814(3) 0.4781(2) 0.0871(17) Uani 1 1 d . . .
H45A H 0.1840 0.4750 0.4426 0.104 Uiso 1 1 calc R B .
H45B H 0.2837 0.4298 0.4862 0.104 Uiso 1 1 calc R . .
C46 C 0.2707(4) 0.5433(3) 0.46271(18) 0.0793(15) Uani 1 1 d . B .
H46A H 0.3123 0.5313 0.4229 0.095 Uiso 1 1 calc R . .
H46B H 0.2121 0.5958 0.4581 0.095 Uiso 1 1 calc R . .
C47 C 0.3892(4) 0.6035(2) 0.4981(2) 0.0772(15) Uani 1 1 d . . .
H47A H 0.3338 0.6569 0.4906 0.093 Uiso 1 1 calc R B .
H47B H 0.4368 0.5890 0.4605 0.093 Uiso 1 1 calc R . .
C48 C 0.4533(4) 0.6057(3) 0.5523(2) 0.0731(12) Uani 1 1 d . B .
H48A H 0.4988 0.5507 0.5649 0.088 Uiso 1 1 calc R . .
H48B H 0.5012 0.6356 0.5410 0.088 Uiso 1 1 calc R . .
C49 C 0.4417(3) 0.6452(3) 0.6555(2) 0.0685(12) Uani 1 1 d . . .
H49A H 0.4854 0.6789 0.6463 0.082 Uiso 1 1 calc R B .
H49B H 0.4913 0.5908 0.6665 0.082 Uiso 1 1 calc R . .
C50 C 0.3682(3) 0.6771(2) 0.7071(2) 0.0621(11) Uani 1 1 d . B .
H50A H 0.4072 0.6874 0.7420 0.075 Uiso 1 1 calc R . .
H50B H 0.3114 0.7278 0.6945 0.075 Uiso 1 1 calc R . .
C51 C 0.2591(3) 0.6381(3) 0.78086(18) 0.0650(12) Uani 1 1 d . . .
H51A H 0.1951 0.6870 0.7747 0.078 Uiso 1 1 calc R B .
H51B H 0.3019 0.6474 0.8143 0.078 Uiso 1 1 calc R . .
C52 C 0.2254(3) 0.5703(3) 0.79815(17) 0.0619(11) Uani 1 1 d . B .
H52A H 0.2896 0.5211 0.8027 0.074 Uiso 1 1 calc R . .
H52B H 0.1849 0.5802 0.8384 0.074 Uiso 1 1 calc R . .
C53 C 0.1245(3) 0.4958(2) 0.76512(17) 0.0574(10) Uani 1 1 d . . .
H53A H 0.0875 0.5022 0.8064 0.069 Uiso 1 1 calc R B .
H53B H 0.1869 0.4450 0.7657 0.069 Uiso 1 1 calc R . .
C54 C 0.0496(3) 0.4943(2) 0.71672(18) 0.0583(10) Uani 1 1 d . B .
H54A H 0.0169 0.4540 0.7280 0.070 Uiso 1 1 calc R . .
H54B H -0.0089 0.5470 0.7131 0.070 Uiso 1 1 calc R . .
C55 C 0.0393(3) 0.4739(3) 0.6098(2) 0.0657(12) Uani 1 1 d . . .
H55A H -0.0148 0.5278 0.6025 0.079 Uiso 1 1 calc R B .
H55B H 0.0008 0.4371 0.6209 0.079 Uiso 1 1 calc R . .
C56 C 0.1080(3) 0.4467(3) 0.5526(2) 0.0732(13) Uani 1 1 d . B .
H56A H 0.1659 0.3948 0.5613 0.088 Uiso 1 1 calc R . .
H56B H 0.0638 0.4391 0.5192 0.088 Uiso 1 1 calc R . .
C57 C 0.4040(4) 0.3668(3) 0.6473(3) 0.0921(16) Uani 1 1 d . . .
H57A H 0.4604 0.3348 0.6178 0.111 Uiso 1 1 calc R B .
H57B H 0.3325 0.3753 0.6304 0.111 Uiso 1 1 calc R . .
C58 C 0.4155(4) 0.3252(3) 0.7105(3) 0.0960(18) Uani 1 1 d . B .
H58A H 0.4535 0.2670 0.7070 0.115 Uiso 1 1 calc R . .
H58B H 0.3443 0.3354 0.7313 0.115 Uiso 1 1 calc R . .
C59 C 0.4819(3) 0.3625(2) 0.74560(19) 0.0622(11) Uani 1 1 d . . .
H59A H 0.4427 0.3882 0.7837 0.075 Uiso 1 1 calc R B .
H59B H 0.5519 0.3219 0.7573 0.075 Uiso 1 1 calc R . .
C60 C 0.4980(3) 0.4230(2) 0.70088(17) 0.0551(10) Uani 1 1 d . B .
H60A H 0.4922 0.4719 0.7227 0.066 Uiso 1 1 calc R . .
H60B H 0.5698 0.4015 0.6800 0.066 Uiso 1 1 calc R . .
C65 C 1.1140(3) 0.2830(2) -0.01740(18) 0.0594(11) Uani 1 1 d . . .
H65A H 1.1833 0.2834 -0.0355 0.071 Uiso 1 1 calc R . .
H65B H 1.1073 0.2315 -0.0269 0.071 Uiso 1 1 calc R . .
C66 C 1.1108(4) 0.2926(2) 0.05112(18) 0.0631(11) Uani 1 1 d . . .
H66A H 1.0396 0.2956 0.0687 0.076 Uiso 1 1 calc R . .
H66B H 1.1666 0.2461 0.0705 0.076 Uiso 1 1 calc R . .
C67 C 1.1327(3) 0.3732(2) 0.12921(15) 0.0552(10) Uani 1 1 d . . .
H67A H 1.1929 0.3283 0.1472 0.066 Uiso 1 1 calc R . .
H67B H 1.0647 0.3735 0.1498 0.066 Uiso 1 1 calc R . .
C68 C 1.1478(3) 0.4496(2) 0.14040(16) 0.0504(9) Uani 1 1 d . . .
H68A H 1.1552 0.4548 0.1854 0.060 Uiso 1 1 calc R . .
H68B H 1.2144 0.4501 0.1186 0.060 Uiso 1 1 calc R . .
C69 C 1.0658(3) 0.5887(2) 0.13417(15) 0.0483(9) Uani 1 1 d . . .
H69A H 1.1331 0.5929 0.1160 0.058 Uiso 1 1 calc R . .
H69B H 1.0669 0.5924 0.1799 0.058 Uiso 1 1 calc R . .
C70 C 0.9712(3) 0.6541(2) 0.10915(16) 0.0528(10) Uani 1 1 d . . .
H70A H 0.9041 0.6481 0.1259 0.063 Uiso 1 1 calc R . .
H70B H 0.9719 0.7060 0.1225 0.063 Uiso 1 1 calc R . .
C71 C 0.7252(4) 0.5751(3) 0.0588(3) 0.0925(16) Uani 1 1 d . . .
H71A H 0.7376 0.6174 0.0324 0.111 Uiso 1 1 calc R . .
H71B H 0.7242 0.5889 0.1029 0.111 Uiso 1 1 calc R . .
C72 C 0.6218(4) 0.5668(4) 0.0433(4) 0.135(3) Uani 1 1 d . . .
H72A H 0.5685 0.5843 0.0782 0.162 Uiso 1 1 calc R . .
H72B H 0.5914 0.5989 0.0057 0.162 Uiso 1 1 calc R . .
C73 C 0.6496(4) 0.4807(4) 0.0324(3) 0.119(2) Uani 1 1 d . . .
H73A H 0.6326 0.4533 0.0698 0.143 Uiso 1 1 calc R . .
H73B H 0.6096 0.4727 -0.0030 0.143 Uiso 1 1 calc R . .
C74 C 0.7611(4) 0.4519(3) 0.0189(3) 0.0924(16) Uani 1 1 d . . .
H74A H 0.7941 0.3963 0.0348 0.111 Uiso 1 1 calc R . .
H74B H 0.7745 0.4525 -0.0266 0.111 Uiso 1 1 calc R . .
C75 C 0.8483(4) -0.0761(3) 0.1129(2) 0.0759(13) Uani 1 1 d . . .
H75A H 0.8090 -0.1118 0.1258 0.091 Uiso 1 1 calc R . .
H75B H 0.8068 -0.0222 0.1283 0.091 Uiso 1 1 calc R . .
C76 C 0.9572(4) -0.1060(2) 0.13977(18) 0.0650(11) Uani 1 1 d . . .
H76A H 0.9513 -0.1121 0.1855 0.078 Uiso 1 1 calc R . .
H76B H 1.0005 -0.1587 0.1227 0.078 Uiso 1 1 calc R . .
C77 C 1.1109(3) -0.0706(2) 0.15149(17) 0.0619(11) Uani 1 1 d . . .
H77A H 1.1597 -0.1227 0.1360 0.074 Uiso 1 1 calc R . .
H77B H 1.1031 -0.0753 0.1972 0.074 Uiso 1 1 calc R . .
C78 C 1.1562(4) -0.0085(2) 0.13502(19) 0.0692(12) Uani 1 1 d . . .
H78A H 1.1039 0.0444 0.1466 0.083 Uiso 1 1 calc R . .
H78B H 1.2228 -0.0185 0.1581 0.083 Uiso 1 1 calc R . .
C79 C 1.2221(4) 0.0500(3) 0.0510(2) 0.0798(14) Uani 1 1 d . . .
H79A H 1.2902 0.0407 0.0724 0.096 Uiso 1 1 calc R . .
H79B H 1.1703 0.1032 0.0624 0.096 Uiso 1 1 calc R . .
C80 C 0.7580(4) -0.0471(3) 0.0175(2) 0.0805(14) Uani 1 1 d . . .
H80A H 0.7148 0.0080 0.0297 0.097 Uiso 1 1 calc R . .
H80B H 0.7176 -0.0820 0.0305 0.097 Uiso 1 1 calc R . .
C15 C 0.0666(8) 0.7656(6) 0.3140(5) 0.031(3) Uani 0.652(10) 1 d PU A 1
C16 C 0.1240(9) 0.8205(7) 0.3216(5) 0.033(3) Uani 0.652(10) 1 d P A 1
C17 C 0.0726(9) 0.8977(7) 0.3266(6) 0.038(3) Uani 0.652(10) 1 d P A 1
H17 H 0.1140 0.9309 0.3279 0.046 Uiso 0.652(10) 1 calc PR A 1
C18 C -0.0401(12) 0.9338(8) 0.3301(6) 0.049(3) Uani 0.652(10) 1 d P A 1
C19 C -0.1019(10) 0.8849(7) 0.3241(5) 0.049(2) Uani 0.652(10) 1 d P A 1
H19 H -0.1783 0.9076 0.3257 0.058 Uiso 0.652(10) 1 calc PR A 1
C20 C -0.0495(10) 0.8020(6) 0.3156(7) 0.038(2) Uani 0.652(10) 1 d P A 1
C21 C 0.2431(16) 0.7885(10) 0.3209(9) 0.038(3) Uani 0.652(10) 1 d P A 1
H21 H 0.2672 0.7326 0.3062 0.046 Uiso 0.652(10) 1 calc PR A 1
C22 C 0.2790(9) 0.7845(7) 0.3892(5) 0.052(2) Uani 0.652(10) 1 d P A 1
H22A H 0.2460 0.7528 0.4148 0.078 Uiso 0.652(10) 1 calc PR A 1
H22B H 0.2561 0.8385 0.4053 0.078 Uiso 0.652(10) 1 calc PR A 1
H22C H 0.3576 0.7596 0.3905 0.078 Uiso 0.652(10) 1 calc PR A 1
C23 C 0.2992(12) 0.8296(8) 0.2833(8) 0.048(3) Uani 0.652(10) 1 d P A 1
H23A H 0.3770 0.8009 0.2858 0.072 Uiso 0.652(10) 1 calc PR A 1
H23B H 0.2810 0.8837 0.2984 0.072 Uiso 0.652(10) 1 calc PR A 1
H23C H 0.2778 0.8322 0.2400 0.072 Uiso 0.652(10) 1 calc PR A 1
C24 C -0.0969(7) 1.0231(4) 0.3376(4) 0.057(2) Uani 0.652(10) 1 d P A 1
H24 H -0.0504 1.0422 0.3633 0.069 Uiso 0.652(10) 1 calc PR A 1
C25 C -0.1054(8) 1.0655(5) 0.2720(4) 0.087(3) Uani 0.652(10) 1 d PU A 1
H25A H -0.0334 1.0513 0.2525 0.130 Uiso 0.652(10) 1 calc PR A 1
H25B H -0.1370 1.1233 0.2767 0.130 Uiso 0.652(10) 1 calc PR A 1
H25C H -0.1512 1.0482 0.2458 0.130 Uiso 0.652(10) 1 calc PR A 1
C26 C -0.1988(8) 1.0490(4) 0.3649(5) 0.120(5) Uani 0.652(10) 1 d P A 1
H26A H -0.2257 1.1072 0.3677 0.181 Uiso 0.652(10) 1 calc PR A 1
H26B H -0.1958 1.0251 0.4068 0.181 Uiso 0.652(10) 1 calc PR A 1
H26C H -0.2472 1.0332 0.3398 0.181 Uiso 0.652(10) 1 calc PR A 1
C27 C -0.1193(6) 0.7520(5) 0.3120(4) 0.043(2) Uani 0.652(10) 1 d P A 1
H27 H -0.0727 0.6958 0.3225 0.052 Uiso 0.652(10) 1 calc PR A 1
C28 C -0.1550(12) 0.7524(8) 0.2466(5) 0.109(5) Uani 0.652(10) 1 d P A 1
H28A H -0.2006 0.7203 0.2451 0.164 Uiso 0.652(10) 1 calc PR A 1
H28B H -0.0917 0.7300 0.2190 0.164 Uiso 0.652(10) 1 calc PR A 1
H28C H -0.1959 0.8073 0.2331 0.164 Uiso 0.652(10) 1 calc PR A 1
C29 C -0.2150(7) 0.7738(7) 0.3569(3) 0.078(3) Uani 0.652(10) 1 d P A 1
H29A H -0.1909 0.7756 0.3990 0.117 Uiso 0.652(10) 1 calc PR A 1
H29B H -0.2490 0.7338 0.3557 0.117 Uiso 0.652(10) 1 calc PR A 1
H29C H -0.2671 0.8261 0.3450 0.117 Uiso 0.652(10) 1 calc PR A 1
O8 O 0.1030(8) 0.7030(6) 0.5577(6) 0.091(3) Uani 0.748(17) 1 d P B 1
C61 C 0.0063(9) 0.7160(6) 0.5246(7) 0.124(5) Uani 0.748(17) 1 d P B 1
H61A H 0.0202 0.6753 0.4925 0.149 Uiso 0.748(17) 1 calc PR B 1
H61B H -0.0507 0.7113 0.5536 0.149 Uiso 0.748(17) 1 calc PR B 1
C62 C -0.0265(12) 0.7900(9) 0.4974(6) 0.145(6) Uani 0.748(17) 1 d P B 1
H62A H -0.1058 0.8156 0.5013 0.174 Uiso 0.748(17) 1 calc PR B 1
H62B H -0.0056 0.7864 0.4527 0.174 Uiso 0.748(17) 1 calc PR B 1
C63 C 0.0256(7) 0.8376(6) 0.5290(5) 0.123(4) Uani 0.748(17) 1 d P B 1
H63A H 0.0510 0.8699 0.4985 0.148 Uiso 0.748(17) 1 calc PR B 1
H63B H -0.0253 0.8737 0.5591 0.148 Uiso 0.748(17) 1 calc PR B 1
C64 C 0.1146(9) 0.7805(6) 0.5605(5) 0.086(3) Uani 0.748(17) 1 d P B 1
H64A H 0.1144 0.7955 0.6043 0.104 Uiso 0.748(17) 1 calc PR B 1
H64B H 0.1834 0.7785 0.5400 0.104 Uiso 0.748(17) 1 calc PR B 1
C15B C 0.0547(16) 0.7629(12) 0.3077(9) 0.035(7) Uiso 0.348(10) 1 d P A 2
C16B C 0.1086(18) 0.8114(14) 0.3168(11) 0.028(5) Uiso 0.348(10) 1 d P A 2
C17B C 0.044(2) 0.9022(16) 0.3280(12) 0.031(5) Uiso 0.348(10) 1 d P A 2
H17B H 0.0804 0.9361 0.3401 0.037 Uiso 0.348(10) 1 calc PR A 2
C18B C -0.061(2) 0.9306(16) 0.3202(11) 0.030(5) Uiso 0.348(10) 1 d P A 2
C19B C -0.102(2) 0.8746(15) 0.3081(9) 0.041(6) Uiso 0.348(10) 1 d P A 2
H19B H -0.1780 0.8945 0.3027 0.050 Uiso 0.348(10) 1 calc PR A 2
C20B C -0.053(3) 0.7925(16) 0.3023(12) 0.046(8) Uiso 0.348(10) 1 d P A 2
C21B C 0.236(3) 0.789(2) 0.3334(15) 0.041(9) Uiso 0.348(10) 1 d P A 2
H21B H 0.2752 0.7316 0.3232 0.049 Uiso 0.348(10) 1 calc PR A 2
C22B C 0.2517(17) 0.7985(15) 0.4000(11) 0.049(6) Uiso 0.348(10) 1 d P A 2
H22D H 0.2193 0.7665 0.4257 0.074 Uiso 0.348(10) 1 calc PR A 2
H22E H 0.2173 0.8548 0.4105 0.074 Uiso 0.348(10) 1 calc PR A 2
H22F H 0.3289 0.7808 0.4078 0.074 Uiso 0.348(10) 1 calc PR A 2
C23B C 0.284(2) 0.8461(16) 0.2839(14) 0.043(7) Uiso 0.348(10) 1 d P A 2
H23D H 0.2691 0.8383 0.2409 0.064 Uiso 0.348(10) 1 calc PR A 2
H23E H 0.3622 0.8302 0.2884 0.064 Uiso 0.348(10) 1 calc PR A 2
H23F H 0.2490 0.9023 0.2941 0.064 Uiso 0.348(10) 1 calc PR A 2
C24B C -0.1215(16) 1.0193(11) 0.3223(8) 0.051(5) Uiso 0.348(10) 1 d P A 2
H24B H -0.1992 1.0349 0.3123 0.061 Uiso 0.348(10) 1 calc PR A 2
C25B C -0.0679(10) 1.0703(6) 0.2895(5) 0.045(3) Uiso 0.348(10) 1 d P A 2
H25D H -0.1110 1.1265 0.2961 0.067 Uiso 0.348(10) 1 calc PR A 2
H25E H -0.0614 1.0598 0.2450 0.067 Uiso 0.348(10) 1 calc PR A 2
H25F H 0.0040 1.0580 0.3061 0.067 Uiso 0.348(10) 1 calc PR A 2
C26B C -0.1020(16) 1.0412(10) 0.3967(8) 0.103(6) Uiso 0.348(10) 1 d P A 2
H26D H -0.1390 1.0984 0.4032 0.155 Uiso 0.348(10) 1 calc PR A 2
H26E H -0.0247 1.0269 0.4031 0.155 Uiso 0.348(10) 1 calc PR A 2
H26F H -0.1311 1.0110 0.4264 0.155 Uiso 0.348(10) 1 calc PR A 2
C27B C -0.1200(14) 0.7441(10) 0.2905(8) 0.031(4) Uiso 0.348(10) 1 d P A 2
H27B H -0.0721 0.6918 0.2736 0.037 Uiso 0.348(10) 1 calc PR A 2
C28B C -0.2064(11) 0.7822(9) 0.2461(8) 0.045(4) Uiso 0.348(10) 1 d P A 2
H28D H -0.2448 0.7461 0.2388 0.068 Uiso 0.348(10) 1 calc PR A 2
H28E H -0.1748 0.7938 0.2067 0.068 Uiso 0.348(10) 1 calc PR A 2
H28F H -0.2568 0.8319 0.2632 0.068 Uiso 0.348(10) 1 calc PR A 2
C29B C -0.1667(12) 0.7288(8) 0.3524(6) 0.055(4) Uiso 0.348(10) 1 d P A 2
H29D H -0.2078 0.6940 0.3469 0.082 Uiso 0.348(10) 1 calc PR A 2
H29E H -0.2145 0.7794 0.3694 0.082 Uiso 0.348(10) 1 calc PR A 2
H29F H -0.1083 0.7029 0.3811 0.082 Uiso 0.348(10) 1 calc PR A 2
O8B O 0.087(3) 0.692(2) 0.5761(13) 0.076(8) Uiso 0.252(17) 1 d P B 2
C61B C -0.008(2) 0.6879(15) 0.5412(12) 0.063(7) Uiso 0.252(17) 1 d P B 2
H61C H -0.0569 0.6704 0.5688 0.075 Uiso 0.252(17) 1 calc PR B 2
H61D H 0.0159 0.6520 0.5055 0.075 Uiso 0.252(17) 1 calc PR B 2
C62B C -0.063(3) 0.777(2) 0.5194(17) 0.098(11) Uiso 0.252(17) 1 d P B 2
H62C H -0.1165 0.7827 0.4874 0.117 Uiso 0.252(17) 1 calc PR B 2
H62D H -0.0982 0.8112 0.5548 0.117 Uiso 0.252(17) 1 calc PR B 2
C63B C 0.027(2) 0.7971(19) 0.4938(17) 0.077(9) Uiso 0.252(17) 1 d P B 2
H63C H 0.0107 0.8552 0.4889 0.093 Uiso 0.252(17) 1 calc PR B 2
H63D H 0.0584 0.7695 0.4549 0.093 Uiso 0.252(17) 1 calc PR B 2
C64B C 0.095(3) 0.758(2) 0.5545(16) 0.068(9) Uiso 0.252(17) 1 d P B 2
H64C H 0.1722 0.7474 0.5445 0.082 Uiso 0.252(17) 1 calc PR B 2
H64D H 0.0727 0.7970 0.5880 0.082 Uiso 0.252(17) 1 calc PR B 2
O16 O 0.9222(3) 0.1489(2) 0.05361(19) 0.1378(11) Uani 1 1 d U . .
C81 C 0.8660(5) 0.1591(4) 0.1139(3) 0.1385(11) Uani 1 1 d U . .
H81A H 0.8858 0.1077 0.1373 0.166 Uiso 1 1 calc R . .
H81B H 0.8839 0.1976 0.1389 0.166 Uiso 1 1 calc R . .
C82 C 0.7575(5) 0.1878(4) 0.1006(3) 0.1386(11) Uani 1 1 d U . .
H82A H 0.7135 0.2193 0.1353 0.166 Uiso 1 1 calc R . .
H82B H 0.7324 0.1437 0.0923 0.166 Uiso 1 1 calc R . .
C83 C 0.7518(5) 0.2387(4) 0.0441(3) 0.1401(11) Uani 1 1 d U . .
H83A H 0.6960 0.2362 0.0161 0.168 Uiso 1 1 calc R . .
H83B H 0.7355 0.2949 0.0552 0.168 Uiso 1 1 calc R . .
C84 C 0.8584(5) 0.2049(4) 0.0154(3) 0.1386(11) Uani 1 1 d U . .
H84A H 0.8540 0.1811 -0.0246 0.166 Uiso 1 1 calc R . .
H84B H 0.8888 0.2472 0.0071 0.166 Uiso 1 1 calc R . .

loop_
_atom_site_aniso_label
_atom_site_aniso_U_11
_atom_site_aniso_U_22
_atom_site_aniso_U_33
_atom_site_aniso_U_23
_atom_site_aniso_U_13
_atom_site_aniso_U_12
K1 0.0403(5) 0.0712(6) 0.0340(4) 0.0020(4) -0.0053(3) -0.0253(4)
K2 0.0349(6) 0.0387(6) 0.0316(5) -0.0009(4) -0.0083(4) -0.0132(5)
K3 0.0705(8) 0.0449(7) 0.0418(6) 0.0031(5) -0.0015(6) -0.0146(6)
O1 0.0460(16) 0.088(2) 0.0504(16) -0.0246(14) -0.0072(13) -0.0146(15)
O2 0.0533(16) 0.0693(17) 0.0364(14) 0.0084(12) 0.0007(12) -0.0081(14)
O3 0.0463(15) 0.0580(16) 0.0662(18) 0.0064(13) 0.0129(14) -0.0146(13)
O4 0.0499(16) 0.0645(17) 0.0604(17) -0.0023(13) -0.0085(13) -0.0295(13)
O5 0.0423(14) 0.0614(16) 0.0430(14) 0.0027(12) -0.0055(11) -0.0162(12)
O6 0.0361(14) 0.0741(18) 0.0605(17) -0.0070(13) -0.0021(13) -0.0232(13)
O7 0.0646(18) 0.077(2) 0.080(2) 0.0006(16) -0.0346(16) -0.0208(16)
O9 0.0604(16) 0.0430(14) 0.0418(14) -0.0062(11) -0.0035(12) -0.0162(12)
O10 0.0629(16) 0.0436(14) 0.0422(14) 0.0053(11) -0.0131(12) -0.0158(12)
O11 0.0425(13) 0.0517(14) 0.0337(12) -0.0009(10) -0.0130(10) -0.0216(11)
O12 0.0476(17) 0.081(2) 0.094(2) -0.0122(17) 0.0042(15) -0.0298(16)
O13 0.0653(19) 0.0579(17) 0.0644(18) 0.0160(13) -0.0036(14) -0.0193(14)
O14 0.0825(19) 0.0399(14) 0.0440(14) 0.0068(11) -0.0051(14) -0.0140(14)
O15 0.0791(19) 0.0469(15) 0.0609(17) 0.0095(13) -0.0173(14) -0.0237(14)
P1 0.0402(5) 0.0303(4) 0.0359(5) 0.0014(4) 0.0026(4) -0.0118(4)
P2 0.0386(5) 0.0296(4) 0.0334(5) 0.0016(3) -0.0012(4) -0.0115(4)
C1 0.0315(17) 0.0356(17) 0.0280(16) 0.0005(13) -0.0087(13) -0.0180(14)
C2 0.0425(19) 0.0319(17) 0.0304(18) 0.0023(13) -0.0066(15) -0.0139(15)
C3 0.061(2) 0.0362(19) 0.0314(18) 0.0105(14) -0.0107(17) -0.0235(18)
C4 0.045(2) 0.044(2) 0.0297(17) 0.0024(15) 0.0021(15) -0.0202(17)
C5 0.0380(18) 0.0332(17) 0.0283(17) -0.0015(13) -0.0025(14) -0.0163(15)
C6 0.046(2) 0.0419(19) 0.0350(18) -0.0001(15) 0.0088(15) -0.0170(17)
C7 0.0306(17) 0.0354(18) 0.0316(17) -0.0001(14) -0.0030(14) -0.0099(14)
C8 0.040(2) 0.045(2) 0.0366(19) -0.0061(16) 0.0069(15) -0.0102(16)
C9 0.054(2) 0.0332(19) 0.048(2) -0.0108(16) 0.0068(18) -0.0073(17)
C10 0.048(2) 0.0303(18) 0.041(2) 0.0008(14) -0.0013(16) -0.0122(16)
C11 0.0281(17) 0.0301(17) 0.0307(16) 0.0008(13) -0.0071(13) -0.0087(14)
C12 0.0291(17) 0.0307(17) 0.0254(16) -0.0006(13) -0.0066(13) -0.0091(13)
C13 0.0283(17) 0.0340(17) 0.0251(16) 0.0020(13) -0.0056(13) -0.0127(14)
C14 0.0308(17) 0.0313(16) 0.0258(16) -0.0018(12) -0.0070(13) -0.0147(14)
C30 0.0345(18) 0.0338(17) 0.0344(17) 0.0032(14) -0.0020(14) -0.0125(15)
C31 0.043(2) 0.0345(18) 0.043(2) 0.0037(15) -0.0082(16) -0.0144(16)
C32 0.062(2) 0.040(2) 0.050(2) 0.0125(16) -0.0210(18) -0.0205(18)
C33 0.061(2) 0.038(2) 0.049(2) 0.0084(16) -0.0151(18) -0.0200(18)
C34 0.055(2) 0.038(2) 0.051(2) 0.0043(16) -0.0138(18) -0.0225(17)
C35 0.042(2) 0.0384(19) 0.0395(19) 0.0061(15) -0.0086(16) -0.0149(16)
C36 0.051(2) 0.041(2) 0.056(2) 0.0102(17) -0.0201(18) -0.0207(18)
C37 0.116(4) 0.068(3) 0.051(2) 0.003(2) -0.023(2) -0.048(3)
C38 0.059(3) 0.055(3) 0.104(4) 0.008(2) -0.027(2) -0.021(2)
C39 0.091(3) 0.039(2) 0.065(3) 0.0167(19) -0.023(2) -0.031(2)
C40 0.160(5) 0.060(3) 0.103(4) 0.024(3) -0.003(4) -0.050(3)
C41 0.109(4) 0.043(3) 0.130(4) 0.022(3) -0.038(3) -0.025(3)
C42 0.063(3) 0.041(2) 0.056(2) 0.0129(17) -0.0283(19) -0.0267(19)
C43 0.055(3) 0.094(4) 0.148(5) 0.050(3) -0.037(3) -0.021(3)
C44 0.176(5) 0.062(3) 0.060(3) 0.011(2) -0.059(3) -0.051(3)
C45 0.040(2) 0.144(5) 0.055(3) -0.059(3) -0.012(2) -0.001(3)
C46 0.050(3) 0.123(4) 0.039(2) -0.002(2) 0.001(2) -0.001(3)
C47 0.093(4) 0.052(3) 0.070(3) 0.014(2) 0.047(3) -0.012(2)
C48 0.072(3) 0.070(3) 0.088(3) -0.003(3) 0.020(3) -0.040(3)
C49 0.050(3) 0.075(3) 0.089(3) 0.030(2) -0.027(3) -0.033(2)
C50 0.051(3) 0.060(3) 0.081(3) 0.007(2) -0.021(2) -0.025(2)
C51 0.054(3) 0.083(3) 0.051(3) -0.022(2) -0.011(2) -0.013(2)
C52 0.058(3) 0.087(3) 0.036(2) -0.002(2) -0.0047(19) -0.021(2)
C53 0.050(2) 0.065(3) 0.050(2) 0.0075(19) 0.0114(19) -0.013(2)
C54 0.044(2) 0.060(3) 0.073(3) 0.003(2) 0.012(2) -0.0226(19)
C55 0.044(2) 0.075(3) 0.085(3) -0.005(2) -0.018(2) -0.027(2)
C56 0.053(3) 0.078(3) 0.086(3) -0.028(3) -0.031(2) -0.015(2)
C57 0.071(3) 0.088(4) 0.119(4) -0.029(3) -0.035(3) -0.024(3)
C58 0.052(3) 0.064(3) 0.179(6) -0.011(3) -0.009(3) -0.028(2)
C59 0.055(3) 0.055(2) 0.073(3) -0.006(2) 0.000(2) -0.014(2)
C60 0.050(2) 0.059(2) 0.057(2) 0.0007(19) -0.0159(19) -0.0190(19)
C65 0.072(3) 0.033(2) 0.066(3) -0.0031(18) -0.012(2) -0.0094(19)
C66 0.086(3) 0.038(2) 0.063(3) 0.0100(18) -0.019(2) -0.019(2)
C67 0.062(3) 0.060(2) 0.035(2) 0.0089(17) -0.0154(18) -0.011(2)
C68 0.044(2) 0.066(3) 0.041(2) 0.0019(18) -0.0155(17) -0.0177(19)
C69 0.059(2) 0.062(2) 0.0339(19) -0.0089(16) -0.0076(17) -0.034(2)
C70 0.068(3) 0.054(2) 0.046(2) -0.0159(17) 0.0016(19) -0.031(2)
C71 0.099(4) 0.080(4) 0.107(4) -0.012(3) 0.026(3) -0.044(3)
C72 0.052(3) 0.117(5) 0.221(8) -0.015(5) -0.014(4) -0.010(3)
C73 0.074(4) 0.168(6) 0.129(5) -0.073(5) 0.017(3) -0.055(4)
C74 0.077(4) 0.101(4) 0.114(4) -0.029(3) 0.006(3) -0.047(3)
C75 0.082(3) 0.067(3) 0.073(3) 0.017(2) 0.014(3) -0.023(3)
C76 0.086(3) 0.055(3) 0.051(2) 0.0116(19) 0.006(2) -0.024(2)
C77 0.088(3) 0.047(2) 0.042(2) 0.0057(18) -0.017(2) -0.013(2)
C78 0.093(3) 0.054(3) 0.059(3) 0.001(2) -0.028(2) -0.022(2)
C79 0.084(3) 0.067(3) 0.101(4) 0.027(3) -0.040(3) -0.039(3)
C80 0.061(3) 0.081(3) 0.100(4) 0.031(3) -0.010(3) -0.028(3)
C15 0.031(3) 0.031(3) 0.031(3) -0.0001(10) -0.0006(10) -0.0115(14)
C16 0.049(6) 0.032(5) 0.028(4) -0.003(3) -0.005(3) -0.025(4)
C17 0.026(6) 0.034(5) 0.050(5) -0.009(2) 0.008(5) -0.006(5)
C18 0.056(8) 0.043(5) 0.049(6) -0.005(4) -0.004(5) -0.018(5)
C19 0.041(4) 0.039(5) 0.050(7) -0.007(5) 0.013(4) 0.003(3)
C20 0.043(5) 0.025(5) 0.044(6) -0.004(4) 0.007(4) -0.010(3)
C21 0.047(6) 0.032(5) 0.035(7) -0.003(5) -0.006(6) -0.012(3)
C22 0.063(6) 0.045(5) 0.046(5) -0.005(4) -0.007(5) -0.016(5)
C23 0.052(6) 0.025(6) 0.064(6) -0.005(5) -0.003(4) -0.011(5)
C24 0.062(6) 0.040(4) 0.052(5) -0.018(3) -0.016(4) 0.007(3)
C25 0.087(3) 0.085(3) 0.087(3) -0.0010(10) -0.0016(10) -0.0299(13)
C26 0.126(9) 0.056(5) 0.159(9) -0.013(5) 0.095(8) -0.016(5)
C27 0.045(4) 0.045(4) 0.041(5) 0.000(4) -0.003(4) -0.018(3)
C28 0.185(14) 0.129(11) 0.062(6) -0.031(7) 0.033(9) -0.116(11)
C29 0.074(6) 0.115(8) 0.064(5) -0.019(5) 0.021(4) -0.058(6)
O8 0.070(5) 0.079(6) 0.104(7) -0.003(5) -0.041(5) 0.002(4)
C61 0.084(7) 0.080(8) 0.187(12) -0.017(8) -0.055(7) 0.004(6)
C62 0.109(12) 0.200(15) 0.088(8) 0.027(9) -0.034(9) -0.007(11)
C63 0.114(7) 0.116(8) 0.121(8) 0.004(6) -0.038(6) -0.015(6)
C64 0.095(7) 0.065(6) 0.089(6) -0.018(4) -0.006(5) -0.013(5)
O16 0.136(2) 0.121(2) 0.103(2) 0.0161(16) 0.0176(18) 0.0134(18)
C81 0.136(2) 0.123(2) 0.104(2) 0.0166(17) 0.0166(18) 0.0129(19)
C82 0.135(2) 0.123(2) 0.106(2) 0.0185(17) 0.0170(19) 0.0112(19)
C83 0.137(2) 0.125(2) 0.108(2) 0.0187(17) 0.0154(19) 0.0117(19)
C84 0.136(2) 0.123(2) 0.104(2) 0.0174(16) 0.0164(18) 0.0134(19)

loop_
_atom_type_symbol
_atom_type_description
_atom_type_scat_dispersion_real
_atom_type_scat_dispersion_imag
_atom_type_scat_source
C C 0.0033 0.0016 'International Tables Vol C Tables 4.2.6.8 and 6.1.1.4'
H H 0.0000 0.0000 'International Tables Vol C Tables 4.2.6.8 and 6.1.1.4'
O O 0.0106 0.0060 'International Tables Vol C Tables 4.2.6.8 and 6.1.1.4'
P P 0.1023 0.0942 'International Tables Vol C Tables 4.2.6.8 and 6.1.1.4'
K K 0.2009 0.2494 'International Tables Vol C Tables 4.2.6.8 and 6.1.1.4'

loop_
_geom_angle_atom_site_label_1
_geom_angle_atom_site_label_2
_geom_angle_atom_site_label_3
_geom_angle
_geom_angle_site_symmetry_1
_geom_angle_site_symmetry_3
O8B K1 O7 167.6(6) . .
O8B K1 O1 76.9(8) . .
O7 K1 O1 100.21(8) . .
O8B K1 O2 87.0(6) . .
O7 K1 O2 81.14(8) . .
O1 K1 O2 61.08(8) . .
O8B K1 O3 89.0(7) . .
O7 K1 O3 82.35(8) . .
O1 K1 O3 122.32(9) . .
O2 K1 O3 62.57(8) . .
O8B K1 O8 9.8(8) . .
O7 K1 O8 157.9(3) . .
O1 K1 O8 76.7(2) . .
O2 K1 O8 78.2(3) . .
O3 K1 O8 81.1(3) . .
O8B K1 O6 100.3(7) . .
O7 K1 O6 88.49(8) . .
O1 K1 O6 60.87(8) . .
O2 K1 O6 117.70(8) . .
O3 K1 O6 170.70(8) . .
O8 K1 O6 108.2(3) . .
O8B K1 O4 108.8(8) . .
O7 K1 O4 74.53(8) . .
O1 K1 O4 174.14(8) . .
O2 K1 O4 119.75(8) . .
O3 K1 O4 60.16(8) . .
O8 K1 O4 109.2(2) . .
O6 K1 O4 115.78(8) . .
O8B K1 O5 105.5(6) . .
O7 K1 O5 86.44(8) . .
O1 K1 O5 119.91(8) . .
O2 K1 O5 167.43(7) . .
O3 K1 O5 117.76(8) . .
O8 K1 O5 114.3(3) . .
O6 K1 O5 59.70(7) . .
O4 K1 O5 57.84(7) . .
O12 K2 O12 180.00(12) 2_765 .
O12 K2 O11 88.82(8) 2_765 2_765
O12 K2 O11 91.18(8) . 2_765
O12 K2 O11 91.18(8) 2_765 .
O12 K2 O11 88.82(8) . .
O11 K2 O11 179.998(1) 2_765 .
O12 K2 O10 83.03(8) 2_765 .
O12 K2 O10 96.97(8) . .
O11 K2 O10 118.75(7) 2_765 .
O11 K2 O10 61.25(7) . .
O12 K2 O10 96.97(8) 2_765 2_765
O12 K2 O10 83.03(8) . 2_765
O11 K2 O10 61.24(7) 2_765 2_765
O11 K2 O10 118.75(7) . 2_765
O10 K2 O10 179.999(1) . 2_765
O12 K2 O9 85.13(8) 2_765 2_765
O12 K2 O9 94.88(8) . 2_765
O11 K2 O9 119.28(6) 2_765 2_765
O11 K2 O9 60.72(6) . 2_765
O10 K2 O9 120.25(7) . 2_765
O10 K2 O9 59.75(7) 2_765 2_765
O12 K2 O9 94.87(8) 2_765 .
O12 K2 O9 85.13(8) . .
O11 K2 O9 60.72(6) 2_765 .
O11 K2 O9 119.28(6) . .
O10 K2 O9 59.75(7) . .
O10 K2 O9 120.25(7) 2_765 .
O9 K2 O9 180.000(1) 2_765 .
O14 K3 O14 180.0 2_755 .
O14 K3 O16 81.39(9) 2_755 2_755
O14 K3 O16 98.61(9) . 2_755
O14 K3 O16 98.61(9) 2_755 .
O14 K3 O16 81.39(9) . .
O16 K3 O16 179.999(1) 2_755 .
O14 K3 O13 60.28(8) 2_755 2_755
O14 K3 O13 119.72(8) . 2_755
O16 K3 O13 103.61(11) 2_755 2_755
O16 K3 O13 76.39(11) . 2_755
O14 K3 O13 119.72(8) 2_755 .
O14 K3 O13 60.28(8) . .
O16 K3 O13 76.39(11) 2_755 .
O16 K3 O13 103.62(11) . .
O13 K3 O13 180.0 2_755 .
O14 K3 O15 119.23(8) 2_755 .
O14 K3 O15 60.77(8) . .
O16 K3 O15 99.96(11) 2_755 .
O16 K3 O15 80.04(11) . .
O13 K3 O15 60.55(8) 2_755 .
O13 K3 O15 119.45(8) . .
O14 K3 O15 60.77(8) 2_755 2_755
O14 K3 O15 119.23(8) . 2_755
O16 K3 O15 80.04(11) 2_755 2_755
O16 K3 O15 99.96(11) . 2_755
O13 K3 O15 119.45(8) 2_755 2_755
O13 K3 O15 60.55(8) . 2_755
O15 K3 O15 180.0 . 2_755
O14 K3 C84 99.95(11) 2_755 2_755
O14 K3 C84 80.05(11) . 2_755
O16 K3 C84 20.72(13) 2_755 2_755
O16 K3 C84 159.28(13) . 2_755
O13 K3 C84 105.18(13) 2_755 2_755
O13 K3 C84 74.82(13) . 2_755
O15 K3 C84 82.91(13) . 2_755
O15 K3 C84 97.09(13) 2_755 2_755
C56 O1 C45 114.7(4) . .
C56 O1 K1 115.8(2) . .
C45 O1 K1 114.1(2) . .
C46 O2 C47 113.1(3) . .
C46 O2 K1 112.3(2) . .
C47 O2 K1 110.4(2) . .
C48 O3 C49 111.5(3) . .
C48 O3 K1 110.4(2) . .
C49 O3 K1 112.7(2) . .
C51 O4 C50 113.5(3) . .
C51 O4 K1 116.8(2) . .
C50 O4 K1 113.2(2) . .
C52 O5 C53 112.7(3) . .
C52 O5 K1 117.0(2) . .
C53 O5 K1 113.74(19) . .
C54 O6 C55 111.4(3) . .
C54 O6 K1 114.9(2) . .
C55 O6 K1 111.3(2) . .
C57 O7 C60 105.3(3) . .
C57 O7 K1 112.5(2) . .
C60 O7 K1 136.5(2) . .
C70 O9 C65 111.9(3) 2_765 .
C70 O9 K2 111.88(19) 2_765 .
C65 O9 K2 115.29(19) . .
C66 O10 C67 111.9(3) . .
C66 O10 K2 115.2(2) . .
C67 O10 K2 113.78(19) . .
C68 O11 C69 110.9(2) . .
C68 O11 K2 115.08(18) . .
C69 O11 K2 117.36(17) . .
C74 O12 C71 108.9(4) . .
C74 O12 K2 117.1(3) . .
C71 O12 K2 117.7(3) . .
C80 O13 C75 112.4(3) . .
C80 O13 K3 114.3(2) . .
C75 O13 K3 115.1(2) . .
C77 O14 C76 111.8(3) . .
C77 O14 K3 115.5(2) . .
C76 O14 K3 115.8(2) . .
C79 O15 C78 111.7(3) . .
C79 O15 K3 112.3(2) . .
C78 O15 K3 111.7(2) . .
C1 P1 C15B 101.3(6) . .
C1 P1 C15 102.2(3) . .
C15B P1 C15 7.1(8) . .
C11 P2 C30 102.18(14) . .
C2 C1 C14 116.4(3) . .
C2 C1 P1 123.0(2) . .
C14 C1 P1 120.6(2) . .
C3 C2 C1 122.3(3) . .
C2 C3 C4 120.9(3) . .
C3 C4 C5 119.4(3) . .
C4 C5 C14 120.8(3) . .
C4 C5 C6 118.8(3) . .
C14 C5 C6 120.3(3) . .
C5 C6 C7 115.1(3) . .
C12 C7 C8 122.3(3) . .
C12 C7 C6 119.9(3) . .
C8 C7 C6 117.8(3) . .
C9 C8 C7 118.5(3) . .
C10 C9 C8 121.0(3) . .
C9 C10 C11 122.4(3) . .
C10 C11 C12 116.1(3) . .
C10 C11 P2 123.3(2) . .
C12 C11 P2 120.6(2) . .
C7 C12 C11 119.6(3) . .
C7 C12 C13 120.7(3) . .
C11 C12 C13 119.7(3) . .
C12 C13 C14 116.5(2) . .
C5 C14 C1 120.1(3) . .
C5 C14 C13 119.5(3) . .
C1 C14 C13 120.4(3) . .
C31 C30 C35 116.3(3) . .
C31 C30 P2 120.9(2) . .
C35 C30 P2 122.6(2) . .
C32 C31 C30 121.0(3) . .
C32 C31 C36 116.5(3) . .
C30 C31 C36 122.5(3) . .
C33 C32 C31 122.6(3) . .
C32 C33 C34 116.9(3) . .
C32 C33 C39 121.6(3) . .
C34 C33 C39 121.5(3) . .
C35 C34 C33 122.1(3) . .
C34 C35 C30 121.1(3) . .
C34 C35 C42 117.6(3) . .
C30 C35 C42 121.2(3) . .
C37 C36 C31 111.7(3) . .
C37 C36 C38 112.1(3) . .
C31 C36 C38 110.2(3) . .
C40 C39 C33 111.6(3) . .
C40 C39 C41 108.9(4) . .
C33 C39 C41 111.6(3) . .
C43 C42 C44 110.0(4) . .
C43 C42 C35 110.3(3) . .
C44 C42 C35 112.3(3) . .
O1 C45 C46 110.1(4) . .
O2 C46 C45 109.1(3) . .
O2 C47 C48 109.6(3) . .
O3 C48 C47 109.4(4) . .
O3 C49 C50 110.4(3) . .
O4 C50 C49 107.3(3) . .
O4 C51 C52 108.1(3) . .
O5 C52 C51 109.2(3) . .
O5 C53 C54 109.0(3) . .
O6 C54 C53 108.7(3) . .
O6 C55 C56 108.0(3) . .
O1 C56 C55 110.4(3) . .
O7 C57 C58 105.8(4) . .
C57 C58 C59 103.2(4) . .
C60 C59 C58 104.5(4) . .
O7 C60 C59 106.0(3) . .
O9 C65 C66 108.4(3) . .
O10 C66 C65 109.4(3) . .
O10 C67 C68 109.9(3) . .
O11 C68 C67 109.8(3) . .
O11 C69 C70 108.5(3) . .
O9 C70 C69 110.3(3) 2_765 .
O12 C71 C72 106.1(4) . .
C73 C72 C71 105.1(4) . .
C74 C73 C72 104.7(5) . .
O12 C74 C73 108.7(4) . .
O13 C75 C76 109.1(3) . .
O14 C76 C75 107.9(3) . .
O14 C77 C78 108.7(3) . .
O15 C78 C77 109.4(3) . .
O15 C79 C80 108.8(4) . 2_755
O13 C80 C79 108.3(4) . 2_755
C20 C15 C16 115.1(10) . .
C20 C15 P1 119.9(8) . .
C16 C15 P1 124.6(7) . .
C17 C16 C15 121.8(11) . .
C17 C16 C21 119.2(11) . .
C15 C16 C21 118.9(11) . .
C16 C17 C18 123.7(11) . .
C17 C18 C19 118.1(11) . .
C17 C18 C24 122.3(10) . .
C19 C18 C24 119.6(11) . .
C20 C19 C18 119.9(11) . .
C19 C20 C15 121.3(11) . .
C19 C20 C27 117.7(11) . .
C15 C20 C27 120.9(9) . .
C23 C21 C16 118.1(13) . .
C23 C21 C22 108.5(14) . .
C16 C21 C22 107.7(13) . .
C26 C24 C18 117.5(9) . .
C26 C24 C25 107.4(8) . .
C18 C24 C25 108.8(8) . .
C28 C27 C29 110.4(7) . .
C28 C27 C20 110.5(8) . .
C29 C27 C20 115.1(7) . .
C61 O8 C64 106.4(9) . .
C61 O8 K1 130.4(8) . .
C64 O8 K1 122.4(6) . .
C62 C61 O8 109.1(10) . .
C61 C62 C63 108.0(9) . .
C64 C63 C62 105.3(9) . .
C63 C64 O8 107.6(9) . .
C16B C15B C20B 120(2) . .
C16B C15B P1 116.9(16) . .
C20B C15B P1 122.3(17) . .
C15B C16B C17B 119.4(19) . .
C15B C16B C21B 129(2) . .
C17B C16B C21B 110(2) . .
C18B C17B C16B 119(2) . .
C17B C18B C19B 114(2) . .
C17B C18B C24B 120(2) . .
C19B C18B C24B 126(2) . .
C18B C19B C20B 131(3) . .
C15B C20B C19B 116(2) . .
C15B C20B C27B 125(2) . .
C19B C20B C27B 119(2) . .
C22B C21B C16B 113(3) . .
C22B C21B C23B 114(3) . .
C16B C21B C23B 106(2) . .
C25B C24B C18B 115.8(17) . .
C25B C24B C26B 97.0(13) . .
C18B C24B C26B 102.7(13) . .
C28B C27B C20B 113.7(17) . .
C28B C27B C29B 110.6(13) . .
C20B C27B C29B 107.1(16) . .
C64B O8B C61B 102(3) . .
C64B O8B K1 129(3) . .
C61B O8B K1 124(2) . .
O8B C61B C62B 101(2) . .
C63B C62B C61B 103(3) . .
C62B C63B C64B 90(3) . .
O8B C64B C63B 117(3) . .
C84 O16 C81 106.5(5) . .
C84 O16 K3 112.0(4) . .
C81 O16 K3 120.1(4) . .
C82 C81 O16 105.0(5) . .
C81 C82 C83 103.5(6) . .
C84 C83 C82 103.7(5) . .
O16 C84 C83 109.2(5) . .

loop_
_geom_bond_atom_site_label_1
_geom_bond_atom_site_label_2
_geom_bond_distance
_geom_bond_site_symmetry_2
K1 O8B 2.59(3) .
K1 O7 2.779(3) .
K1 O1 2.781(3) .
K1 O2 2.786(2) .
K1 O3 2.803(3) .
K1 O8 2.808(10) .
K1 O6 2.815(3) .
K1 O4 2.822(2) .
K1 O5 2.859(2) .
K2 O12 2.728(3) 2_765
K2 O12 2.728(3) .
K2 O11 2.745(2) 2_765
K2 O11 2.745(2) .
K2 O10 2.798(2) .
K2 O10 2.798(2) 2_765
K2 O9 2.829(2) 2_765
K2 O9 2.829(2) .
K3 O14 2.776(2) 2_755
K3 O14 2.776(2) .
K3 O16 2.779(4) 2_755
K3 O16 2.779(4) .
K3 O13 2.793(3) 2_755
K3 O13 2.793(3) .
K3 O15 2.824(3) .
K3 O15 2.824(3) 2_755
K3 C84 3.506(6) 2_755
O1 C56 1.413(5) .
O1 C45 1.450(5) .
O2 C46 1.392(5) .
O2 C47 1.450(5) .
O3 C48 1.400(5) .
O3 C49 1.431(4) .
O4 C51 1.409(4) .
O4 C50 1.419(4) .
O5 C52 1.398(4) .
O5 C53 1.431(4) .
O6 C54 1.425(4) .
O6 C55 1.436(4) .
O7 C57 1.398(5) .
O7 C60 1.422(4) .
O9 C70 1.419(4) 2_765
O9 C65 1.428(4) .
O10 C66 1.412(4) .
O10 C67 1.429(4) .
O11 C68 1.413(4) .
O11 C69 1.434(4) .
O12 C74 1.398(5) .
O12 C71 1.411(5) .
O13 C80 1.420(5) .
O13 C75 1.429(5) .
O14 C77 1.429(4) .
O14 C76 1.440(4) .
O15 C79 1.413(5) .
O15 C78 1.433(5) .
P1 C1 1.797(3) .
P1 C15B 1.85(2) .
P1 C15 1.875(11) .
P2 C11 1.795(3) .
P2 C30 1.877(3) .
C1 C2 1.421(4) .
C1 C14 1.432(4) .
C2 C3 1.368(4) .
C3 C4 1.380(4) .
C4 C5 1.398(4) .
C5 C14 1.401(4) .
C5 C6 1.489(4) .
C6 C7 1.507(4) .
C7 C12 1.384(4) .
C7 C8 1.397(4) .
C8 C9 1.380(4) .
C9 C10 1.374(4) .
C10 C11 1.417(4) .
C11 C12 1.447(4) .
C12 C13 1.506(4) .
C13 C14 1.515(4) .
C30 C31 1.410(4) .
C30 C35 1.420(4) .
C31 C32 1.392(4) .
C31 C36 1.519(4) .
C32 C33 1.383(5) .
C33 C34 1.392(4) .
C33 C39 1.517(5) .
C34 C35 1.390(4) .
C35 C42 1.525(4) .
C36 C37 1.515(5) .
C36 C38 1.525(5) .
C39 C40 1.489(6) .
C39 C41 1.528(6) .
C42 C43 1.503(6) .
C42 C44 1.523(5) .
C45 C46 1.472(7) .
C47 C48 1.482(6) .
C49 C50 1.443(6) .
C51 C52 1.474(5) .
C53 C54 1.478(5) .
C55 C56 1.492(6) .
C57 C58 1.515(7) .
C58 C59 1.523(6) .
C59 C60 1.494(5) .
C65 C66 1.490(5) .
C67 C68 1.486(5) .
C69 C70 1.484(5) .
C70 O9 1.418(4) 2_765
C71 C72 1.489(7) .
C72 C73 1.483(8) .
C73 C74 1.406(6) .
C75 C76 1.486(6) .
C77 C78 1.476(5) .
C79 C80 1.489(6) 2_755
C80 C79 1.489(6) 2_755
C15 C20 1.446(17) .
C15 C16 1.466(16) .
C16 C17 1.316(15) .
C16 C21 1.48(2) .
C17 C18 1.403(18) .
C18 C19 1.415(18) .
C18 C24 1.523(15) .
C19 C20 1.415(16) .
C20 C27 1.514(15) .
C21 C23 1.44(2) .
C21 C22 1.56(2) .
C24 C26 1.380(12) .
C24 C25 1.569(12) .
C27 C28 1.502(13) .
C27 C29 1.511(10) .
O8 C61 1.436(12) .
O8 C64 1.460(14) .
C61 C62 1.362(15) .
C62 C63 1.477(16) .
C63 C64 1.433(12) .
C15B C16B 1.34(3) .
C15B C20B 1.34(4) .
C16B C17B 1.57(3) .
C16B C21B 1.64(5) .
C17B C18B 1.32(3) .
C18B C19B 1.35(4) .
C18B C24B 1.51(3) .
C19B C20B 1.39(4) .
C20B C27B 1.49(3) .
C21B C22B 1.48(4) .
C21B C23B 1.72(5) .
C24B C25B 1.49(2) .
C24B C26B 1.72(2) .
C27B C28B 1.48(2) .
C27B C29B 1.51(2) .
O8B C64B 1.29(5) .
O8B C61B 1.52(4) .
C61B C62B 1.57(4) .
C62B C63B 1.45(4) .
C63B C64B 1.61(4) .
O16 C84 1.338(6) .
O16 C81 1.457(6) .
C81 C82 1.387(8) .
C82 C83 1.482(7) .
C83 C84 1.451(8) .

loop_
_platon_squeeze_void_nr
_platon_squeeze_void_average_x
_platon_squeeze_void_average_y
_platon_squeeze_void_average_z
_platon_squeeze_void_volume
_platon_squeeze_void_count_electrons
_platon_squeeze_void_content
1 0.500 0.000 1.000 645 134 ' '
